data_4334191
loop_
_publ_author_name
'Mansura Khatun'
'Stanislav S. Stoyko'
'Arthur Mar'

_publ_contact_author_address
; Department of Chemistry
  University of Alberta
  Edmonton, AB
  Canada  T6G 2G2
;
_publ_contact_author_email arthur.mar@ualberta.ca
_publ_contact_author_fax '(780) 492-8231'
_publ_contact_author_name 'Dr. Arthur Mar'
_publ_contact_author_phone '(780) 492-5592'
_publ_section_title
;
 Quaternary Arsenides AM1.5Tt0.5As2 (A= Na, K, Rb; M= Zn, Cd; Tt= Si, Ge,
 Sn): Size Effects in CaAl2Si2- and ThCr2Si2-Type Structures
;
_journal_name_full 'Inorganic Chemistry'
_journal_page_first 3148
_journal_page_last 3158
_journal_paper_doi 10.1021/ic302627n
_journal_volume 52
_journal_year 2013
_chemical_formula_structural 'Na Cd1.5 Sn0.5 As2'
_chemical_formula_sum 'As2 Cd1.48 Na Sn0.5'
_chemical_formula_weight 400.77
_chemical_name_common 'Sodium cadmium tin arsenide (1/1.5/0.5/2)'
_chemical_name_systematic 'Sodium cadmium tin arsenide (1/1.5/0.5/2)'
_space_group_IT_number 164
_symmetry_cell_setting trigonal
_symmetry_space_group_name_Hall '-P 3 2"'
_symmetry_space_group_name_H-M 'P -3 m 1'
_atom_sites_solution_primary direct
_atom_sites_solution_secondary difmap
_audit_creation_method SHELXL-97
_cell_angle_alpha 90.00
_cell_angle_beta 90.00
_cell_angle_gamma 120.00
_cell_formula_units_Z 1
_cell_length_a 4.3726(2)
_cell_length_b 4.3726(2)
_cell_length_c 7.4647(4)
_cell_measurement_reflns_used 2266
_cell_measurement_temperature 173(2)
_cell_measurement_theta_max 32.96
_cell_measurement_theta_min 2.73
_cell_volume 123.601(10)
_computing_cell_refinement 'Bruker SAINT 7.68A (Bruker, 2009)'
_computing_data_collection 'Bruker SMART 5.054 (Bruker, 1999)'
_computing_data_reduction 'Bruker SAINT 7.68A'
_computing_molecular_graphics 'ATOMS 5.1 (Dowty, 1999)'
_computing_publication_material 'Bruker SHELXTL 6.12'
_computing_structure_refinement 'Bruker SHELXTL 6.12'
_computing_structure_solution 'Bruker SHELXTL 6.12'
_diffrn_ambient_temperature 173(2)
_diffrn_measured_fraction_theta_full 1.000
_diffrn_measured_fraction_theta_max 1.000
_diffrn_measurement_device_type 'Bruker PLATFORM APEX II CCD'
_diffrn_measurement_method '\w scans'
_diffrn_radiation_monochromator graphite
_diffrn_radiation_source 'fine-focus sealed tube'
_diffrn_radiation_type MoK\a
_diffrn_radiation_wavelength 0.71073
_diffrn_reflns_av_R_equivalents 0.0093
_diffrn_reflns_av_sigmaI/netI 0.0063
_diffrn_reflns_limit_h_max 6
_diffrn_reflns_limit_h_min -6
_diffrn_reflns_limit_k_max 6
_diffrn_reflns_limit_k_min -6
_diffrn_reflns_limit_l_max 11
_diffrn_reflns_limit_l_min -11
_diffrn_reflns_number 1724
_diffrn_reflns_theta_full 33.09
_diffrn_reflns_theta_max 33.09
_diffrn_reflns_theta_min 2.73
_diffrn_standards_number 0
_exptl_absorpt_coefficient_mu 22.153
_exptl_absorpt_correction_T_max 0.2911
_exptl_absorpt_correction_T_min 0.1297
_exptl_absorpt_correction_type numerical
_exptl_absorpt_process_details 'Bruker SHELXTL 6.12 (Sheldrick, 2001)'
_exptl_crystal_colour grey
_exptl_crystal_density_diffrn 5.384
_exptl_crystal_description plate
_exptl_crystal_F_000 174
_exptl_crystal_size_max 0.14
_exptl_crystal_size_mid 0.13
_exptl_crystal_size_min 0.08
_refine_diff_density_max 1.012
_refine_diff_density_min -2.210
_refine_diff_density_rms 0.301
_refine_ls_extinction_coef 0.235(17)
_refine_ls_extinction_expression Fc^*^=kFc[1+0.001xFc^2^\l^3^/sin(2\q)]^-1/4^
_refine_ls_extinction_method SHELXL
_refine_ls_goodness_of_fit_ref 1.268
_refine_ls_matrix_type full
_refine_ls_number_parameters 14
_refine_ls_number_reflns 215
_refine_ls_number_restraints 1
_refine_ls_restrained_S_all 1.267
_refine_ls_R_factor_all 0.0244
_refine_ls_R_factor_gt 0.0241
_refine_ls_shift/su_max 0.000
_refine_ls_shift/su_mean 0.000
_refine_ls_structure_factor_coef Fsqd
_refine_ls_weighting_details 'calc w=1/[\s^2^(Fo^2^)+(0.0347P)^2^+0.2337P] where P=(Fo^2^+2Fc^2^)/3'
_refine_ls_weighting_scheme calc
_refine_ls_wR_factor_gt 0.0603
_refine_ls_wR_factor_ref 0.0605
_reflns_number_gt 211
_reflns_number_total 215
_reflns_threshold_expression I>2\s(I)
_cod_data_source_file ic302627n_si_002_05.cif
_cod_data_source_block NaCd1.5Sn0.5As2
_cod_original_formula_sum 'As2 Cd1.48 Na Sn0.50'
_cod_database_code 4334191

loop_
_symmetry_equiv_pos_as_xyz
'x, y, z'
'-y, x-y, z'
'-x+y, -x, z'
'y, x, -z'
'x-y, -y, -z'
'-x, -x+y, -z'
'-x, -y, -z'
'y, -x+y, -z'
'x-y, x, -z'
'-y, -x, z'
'-x+y, y, z'
'x, x-y, z'

loop_
_atom_site_label
_atom_site_type_symbol
_atom_site_fract_x
_atom_site_fract_y
_atom_site_fract_z
_atom_site_U_iso_or_equiv
_atom_site_adp_type
_atom_site_occupancy
_atom_site_symmetry_multiplicity
_atom_site_calc_flag
_atom_site_refinement_flags
Na Na 0.0000 0.0000 0.0000 0.0253(9) Uani 1 12 d S
Cd1 Cd 0.3333 0.6667 0.63575(10) 0.0212(3) Uani 0.692(5) 6 d SP
Sn1 Sn 0.3333 0.6667 0.63575(10) 0.0212(3) Uani 0.25 6 d SP
Cd2 Cd 0.3333 0.6667 0.721(2) 0.021(3) Uiso 0.050(4) 6 d SP
As As 0.3333 0.6667 0.25018(9) 0.0188(3) Uani 1 6 d S

loop_
_atom_site_aniso_label
_atom_site_aniso_U_11
_atom_site_aniso_U_22
_atom_site_aniso_U_33
_atom_site_aniso_U_23
_atom_site_aniso_U_13
_atom_site_aniso_U_12
Na 0.0271(13) 0.0271(13) 0.0218(17) 0.000 0.000 0.0136(6)
Cd1 0.0171(3) 0.0171(3) 0.0295(4) 0.000 0.000 0.00853(13)
Sn1 0.0171(3) 0.0171(3) 0.0295(4) 0.000 0.000 0.00853(13)
As 0.0152(3) 0.0152(3) 0.0261(4) 0.000 0.000 0.00759(15)

loop_
_atom_type_symbol
_atom_type_description
_atom_type_scat_dispersion_real
_atom_type_scat_dispersion_imag
_atom_type_scat_source
Na Na 0.0362 0.0249 'International Tables Vol C Tables 4.2.6.8 and 6.1.1.4'
As As 0.0499 2.0058 'International Tables Vol C Tables 4.2.6.8 and 6.1.1.4'
Cd Cd -0.8075 1.2024 'International Tables Vol C Tables 4.2.6.8 and 6.1.1.4'
Sn Sn -0.6537 1.4246 'International Tables Vol C Tables 4.2.6.8 and 6.1.1.4'

loop_
_geom_angle_atom_site_label_1
_geom_angle_atom_site_label_2
_geom_angle_atom_site_label_3
_geom_angle
_geom_angle_site_symmetry_1
_geom_angle_site_symmetry_3
As Na As 180.0 7 .
As Na As 88.251(15) 7 7_565
As Na As 91.749(15) . 7_565
As Na As 91.749(15) 7 1_545
As Na As 88.251(15) . 1_545
As Na As 180.0 7_565 1_545
As Na As 88.251(15) 7 7_665
As Na As 91.749(15) . 7_665
As Na As 88.251(15) 7_565 7_665
As Na As 91.749(15) 1_545 7_665
As Na As 91.749(15) 7 1_445
As Na As 88.251(15) . 1_445
As Na As 91.749(15) 7_565 1_445
As Na As 88.251(15) 1_545 1_445
As Na As 180.0 7_665 1_445
As Na Cd2 133.51(6) 7 7_666
As Na Cd2 46.49(6) . 7_666
As Na Cd2 133.51(6) 7_565 7_666
As Na Cd2 46.49(6) 1_545 7_666
As Na Cd2 76.0(2) 7_665 7_666
As Na Cd2 104.0(2) 1_445 7_666
As Na Cd2 46.49(6) 7 1_444
As Na Cd2 133.51(6) . 1_444
As Na Cd2 46.49(6) 7_565 1_444
As Na Cd2 133.51(6) 1_545 1_444
As Na Cd2 104.0(2) 7_665 1_444
As Na Cd2 76.0(2) 1_445 1_444
Cd2 Na Cd2 180.0(4) 7_666 1_444
As Na Cd2 133.51(6) 7 7_566
As Na Cd2 46.49(6) . 7_566
As Na Cd2 76.0(2) 7_565 7_566
As Na Cd2 104.0(2) 1_545 7_566
As Na Cd2 133.51(6) 7_665 7_566
As Na Cd2 46.49(6) 1_445 7_566
Cd2 Na Cd2 83.9(3) 7_666 7_566
Cd2 Na Cd2 96.1(3) 1_444 7_566
As Na Cd2 46.49(6) 7 1_544
As Na Cd2 133.51(6) . 1_544
As Na Cd2 104.0(2) 7_565 1_544
As Na Cd2 76.0(2) 1_545 1_544
As Na Cd2 46.49(6) 7_665 1_544
As Na Cd2 133.51(6) 1_445 1_544
Cd2 Na Cd2 96.1(3) 7_666 1_544
Cd2 Na Cd2 83.9(3) 1_444 1_544
Cd2 Na Cd2 180.0 7_566 1_544
As Na Cd2 76.0(2) 7 7_556
As Na Cd2 104.0(2) . 7_556
As Na Cd2 133.51(6) 7_565 7_556
As Na Cd2 46.49(6) 1_545 7_556
As Na Cd2 133.51(6) 7_665 7_556
As Na Cd2 46.49(6) 1_445 7_556
Cd2 Na Cd2 83.9(3) 7_666 7_556
Cd2 Na Cd2 96.1(3) 1_444 7_556
Cd2 Na Cd2 83.9(3) 7_566 7_556
Cd2 Na Cd2 96.1(3) 1_544 7_556
As Na Cd2 104.0(2) 7 1_554
As Na Cd2 76.0(2) . 1_554
As Na Cd2 46.49(6) 7_565 1_554
As Na Cd2 133.51(6) 1_545 1_554
As Na Cd2 46.49(6) 7_665 1_554
As Na Cd2 133.51(6) 1_445 1_554
Cd2 Na Cd2 96.1(3) 7_666 1_554
Cd2 Na Cd2 83.9(3) 1_444 1_554
Cd2 Na Cd2 96.1(3) 7_566 1_554
Cd2 Na Cd2 83.9(3) 1_544 1_554
Cd2 Na Cd2 180.0 7_556 1_554
Cd2 Cd1 As 71.361(18) . 7_676
Cd2 Cd1 As 71.361(18) . 7_566
As Cd1 As 110.29(2) 7_676 7_566
Cd2 Cd1 As 71.36(2) . 7_666
As Cd1 As 110.29(2) 7_676 7_666
As Cd1 As 110.29(2) 7_566 7_666
Cd2 Cd1 As 180.000(9) . .
As Cd1 As 108.64(2) 7_676 .
As Cd1 As 108.64(2) 7_566 .
As Cd1 As 108.64(2) 7_666 .
Cd2 Cd1 Sn1 128.757(17) . 7_566
As Cd1 Sn1 124.718(13) 7_676 7_566
As Cd1 Sn1 57.396(15) 7_566 7_566
As Cd1 Sn1 124.718(13) 7_666 7_566
As Cd1 Sn1 51.24(2) . 7_566
Cd2 Cd1 Cd1 128.757(17) . 7_566
As Cd1 Cd1 124.718(13) 7_676 7_566
As Cd1 Cd1 57.396(15) 7_566 7_566
As Cd1 Cd1 124.718(13) 7_666 7_566
As Cd1 Cd1 51.24(2) . 7_566
Sn1 Cd1 Cd1 0.0 7_566 7_566
Cd2 Cd1 Sn1 128.757(17) . 7_676
As Cd1 Sn1 57.396(15) 7_676 7_676
As Cd1 Sn1 124.718(13) 7_566 7_676
As Cd1 Sn1 124.718(13) 7_666 7_676
As Cd1 Sn1 51.24(2) . 7_676
Sn1 Cd1 Sn1 84.96(3) 7_566 7_676
Cd1 Cd1 Sn1 84.96(3) 7_566 7_676
Cd2 Cd1 Cd1 128.757(17) . 7_676
As Cd1 Cd1 57.396(15) 7_676 7_676
As Cd1 Cd1 124.718(13) 7_566 7_676
As Cd1 Cd1 124.718(13) 7_666 7_676
As Cd1 Cd1 51.24(2) . 7_676
Sn1 Cd1 Cd1 84.96(3) 7_566 7_676
Cd1 Cd1 Cd1 84.96(3) 7_566 7_676
Sn1 Cd1 Cd1 0.00(2) 7_676 7_676
Cd2 Cd1 Cd1 128.76(2) . 7_666
As Cd1 Cd1 124.718(13) 7_676 7_666
As Cd1 Cd1 124.718(13) 7_566 7_666
As Cd1 Cd1 57.396(15) 7_666 7_666
As Cd1 Cd1 51.24(2) . 7_666
Sn1 Cd1 Cd1 84.96(3) 7_566 7_666
Cd1 Cd1 Cd1 84.96(3) 7_566 7_666
Sn1 Cd1 Cd1 84.96(3) 7_676 7_666
Cd1 Cd1 Cd1 84.96(3) 7_676 7_666
Cd2 Cd1 Sn1 128.76(2) . 7_666
As Cd1 Sn1 124.718(13) 7_676 7_666
As Cd1 Sn1 124.718(13) 7_566 7_666
As Cd1 Sn1 57.396(15) 7_666 7_666
As Cd1 Sn1 51.24(2) . 7_666
Sn1 Cd1 Sn1 84.96(3) 7_566 7_666
Cd1 Cd1 Sn1 84.96(3) 7_566 7_666
Sn1 Cd1 Sn1 84.96(3) 7_676 7_666
Cd1 Cd1 Sn1 84.96(3) 7_676 7_666
Cd1 Cd1 Sn1 0.00(2) 7_666 7_666
Cd2 Cd1 Na 42.875(15) . 1_666
As Cd1 Na 56.180(14) 7_676 1_666
As Cd1 Na 114.24(3) 7_566 1_666
As Cd1 Na 56.180(14) 7_666 1_666
As Cd1 Na 137.125(8) . 1_666
Sn1 Cd1 Na 171.63(3) 7_566 1_666
Cd1 Cd1 Na 171.63(3) 7_566 1_666
Sn1 Cd1 Na 101.155(11) 7_676 1_666
Cd1 Cd1 Na 101.155(11) 7_676 1_666
Cd1 Cd1 Na 101.155(11) 7_666 1_666
Sn1 Cd1 Na 101.155(11) 7_666 1_666
Cd1 Cd2 As 94.8(4) . 7_676
Cd1 Cd2 As 94.8(4) . 7_566
As Cd2 As 119.29(11) 7_676 7_566
Cd1 Cd2 As 94.8(4) . 7_666
As Cd2 As 119.29(11) 7_676 7_666
As Cd2 As 119.29(11) 7_566 7_666
Cd1 Cd2 Na 129.5(2) . 1_666
As Cd2 Na 64.01(19) 7_676 1_666
As Cd2 Na 135.6(6) 7_566 1_666
As Cd2 Na 64.01(19) 7_666 1_666
Cd1 Cd2 Na 129.5(2) . 1_566
As Cd2 Na 64.01(19) 7_676 1_566
As Cd2 Na 64.01(19) 7_566 1_566
As Cd2 Na 135.6(6) 7_666 1_566
Na Cd2 Na 83.9(3) 1_666 1_566
Cd1 Cd2 Na 129.5(2) . 1_556
As Cd2 Na 135.6(6) 7_676 1_556
As Cd2 Na 64.01(19) 7_566 1_556
As Cd2 Na 64.01(19) 7_666 1_556
Na Cd2 Na 83.9(3) 1_666 1_556
Na Cd2 Na 83.9(3) 1_566 1_556
Cd2 As Cd2 119.29(11) 7_676 7_566
Cd2 As Cd2 119.29(11) 7_676 7_666
Cd2 As Cd2 119.29(11) 7_566 7_666
Cd2 As Sn1 13.8(4) 7_676 7_676
Cd2 As Sn1 116.43(15) 7_566 7_676
Cd2 As Sn1 116.43(15) 7_666 7_676
Cd2 As Cd1 13.8(4) 7_676 7_676
Cd2 As Cd1 116.43(15) 7_566 7_676
Cd2 As Cd1 116.43(15) 7_666 7_676
Sn1 As Cd1 0.00(3) 7_676 7_676
Cd2 As Sn1 116.43(15) 7_676 7_566
Cd2 As Sn1 13.8(4) 7_566 7_566
Cd2 As Sn1 116.43(15) 7_666 7_566
Sn1 As Sn1 110.29(2) 7_676 7_566
Cd1 As Sn1 110.29(2) 7_676 7_566
Cd2 As Cd1 116.43(15) 7_676 7_566
Cd2 As Cd1 13.8(4) 7_566 7_566
Cd2 As Cd1 116.43(15) 7_666 7_566
Sn1 As Cd1 110.29(2) 7_676 7_566
Cd1 As Cd1 110.29(2) 7_676 7_566
Sn1 As Cd1 0.0 7_566 7_566
Cd2 As Sn1 116.43(15) 7_676 7_666
Cd2 As Sn1 116.43(15) 7_566 7_666
Cd2 As Sn1 13.8(4) 7_666 7_666
Sn1 As Sn1 110.29(2) 7_676 7_666
Cd1 As Sn1 110.29(2) 7_676 7_666
Sn1 As Sn1 110.29(2) 7_566 7_666
Cd1 As Sn1 110.29(2) 7_566 7_666
Cd2 As Cd1 116.43(15) 7_676 7_666
Cd2 As Cd1 116.43(15) 7_566 7_666
Cd2 As Cd1 13.8(4) 7_666 7_666
Sn1 As Cd1 110.29(2) 7_676 7_666
Cd1 As Cd1 110.29(2) 7_676 7_666
Sn1 As Cd1 110.29(2) 7_566 7_666
Cd1 As Cd1 110.29(2) 7_566 7_666
Sn1 As Cd1 0.00(3) 7_666 7_666
Cd2 As Cd1 85.2(4) 7_676 .
Cd2 As Cd1 85.2(4) 7_566 .
Cd2 As Cd1 85.2(4) 7_666 .
Sn1 As Cd1 71.36(2) 7_676 .
Cd1 As Cd1 71.36(2) 7_676 .
Sn1 As Cd1 71.36(2) 7_566 .
Cd1 As Cd1 71.36(2) 7_566 .
Sn1 As Cd1 71.36(2) 7_666 .
Cd1 As Cd1 71.36(2) 7_666 .
Cd2 As Na 148.4(4) 7_676 .
Cd2 As Na 69.5(2) 7_566 .
Cd2 As Na 69.5(2) 7_666 .
Sn1 As Na 162.15(3) 7_676 .
Cd1 As Na 162.15(3) 7_676 .
Sn1 As Na 79.000(12) 7_566 .
Cd1 As Na 79.000(12) 7_566 .
Sn1 As Na 79.000(12) 7_666 .
Cd1 As Na 79.000(12) 7_666 .
Cd1 As Na 126.492(10) . .

loop_
_geom_bond_atom_site_label_1
_geom_bond_atom_site_label_2
_geom_bond_distance
_geom_bond_site_symmetry_2
Na As 3.1402(4) 7
Na As 3.1402(4) .
Na As 3.1402(4) 7_565
Na As 3.1402(4) 1_545
Na As 3.1402(4) 7_665
Na As 3.1402(4) 1_445
Na Cd2 3.272(10) 7_666
Na Cd2 3.272(10) 1_444
Na Cd2 3.272(10) 7_566
Na Cd2 3.272(10) 1_544
Na Cd2 3.272(10) 7_556
Na Cd2 3.272(10) 1_554
Cd1 Cd2 0.637(16) .
Cd1 As 2.6643(3) 7_676
Cd1 As 2.6643(3) 7_566
Cd1 As 2.6643(3) 7_666
Cd1 As 2.8781(10) .
Cd1 Sn1 3.2373(10) 7_566
Cd1 Cd1 3.2373(10) 7_566
Cd1 Sn1 3.2373(10) 7_676
Cd1 Cd1 3.2373(10) 7_676
Cd1 Cd1 3.2373(10) 7_666
Cd1 Sn1 3.2373(10) 7_666
Cd1 Na 3.7103(6) 1_666
Cd2 As 2.5336(14) 7_676
Cd2 As 2.5336(14) 7_566
Cd2 As 2.5336(14) 7_666
Cd2 Na 3.272(10) 1_666
Cd2 Na 3.272(10) 1_566
Cd2 Na 3.272(10) 1_556
As Cd2 2.5336(14) 7_676
As Cd2 2.5336(14) 7_566
As Cd2 2.5336(14) 7_666
As Sn1 2.6643(3) 7_676
As Cd1 2.6643(3) 7_676
As Sn1 2.6643(3) 7_566
As Cd1 2.6643(3) 7_566
As Sn1 2.6643(3) 7_666
As Cd1 2.6643(3) 7_666
